data_7022873
loop_
_publ_author_name
'Johnson, Magnus T.'
'D\<zoli\'c, Zoran'
'Cetina, Mario'
'Lahtinen, Manu'
'Ahlquist, M\%arten S G'
'Rissanen, Kari'
'\"Ohrstr\"om, Lars'
'Wendt, Ola F.'

_publ_section_title
;
 Preparation of potentially porous, chiral organometallic materials
 through spontaneous resolution of pincer palladium conformers.
;
_journal_issue 23
_journal_name_full 'Dalton transactions (Cambridge, England : 2003)'
_journal_page_first 8484
_journal_page_last 8491
_journal_paper_doi 10.1039/c3dt50190f
_journal_volume 42
_journal_year 2013
_chemical_compound_source 'synthesis as described'
_chemical_formula_moiety 'C24 H43 Br P2 Pd'
_chemical_formula_sum 'C24 H43 Br P2 Pd'
_chemical_formula_weight 579.83
_chemical_name_systematic
;
?
;
_space_group_IT_number 179
_symmetry_cell_setting hexagonal
_symmetry_Int_Tables_number 179
_symmetry_space_group_name_Hall 'P 65 2 (0 0 1)'
_symmetry_space_group_name_H-M 'P 65 2 2'
_atom_sites_solution_hydrogens geom
_atom_sites_solution_primary direct
_atom_sites_solution_secondary difmap
_audit_creation_date 2010-09-24T20:30:53-00:00
_audit_creation_method 'WinGX routine CIF_UPDATE'
_cell_angle_alpha 90
_cell_angle_beta 90
_cell_angle_gamma 120
_cell_formula_units_Z 6
_cell_length_a 16.4373(2)
_cell_length_b 16.4373(2)
_cell_length_c 19.2522(2)
_cell_measurement_reflns_used 3811
_cell_measurement_temperature 123.0(1)
_cell_measurement_theta_max 28.283
_cell_measurement_theta_min 0.407
_cell_volume 4504.76(9)
_computing_cell_refinement 'HKL Scalepack (Otwinowski & Minor, 1997)'
_computing_data_collection 'COLLECT (Hooft, 1998)'
_computing_data_reduction 'HKL Denzo and Scalepack (Otwinowski & Minor, 1997)'
_computing_molecular_graphics 'MERCURY (Macrae et al., 2006)'
_computing_publication_material 'WinGX publication routines (Farrugia, 1999)'
_computing_structure_refinement 'SHELXL-97 (Sheldrick, 2008)'
_computing_structure_solution 'SIR2002 (Burla et al., 2003)'
_diffrn_ambient_temperature 123.0(1)
_diffrn_detector 'CCD plate'
_diffrn_detector_area_resol_mean 9
_diffrn_measured_fraction_theta_full 0.997
_diffrn_measured_fraction_theta_max 0.997
_diffrn_measurement_device '95mm CCD camera on \k-goniostat'
_diffrn_measurement_device_type 'Bruker-Nonius Kappa Apex II Diffractometer'
_diffrn_measurement_method 'CCD rotation images, thick slices'
_diffrn_radiation_monochromator 'horizonally mounted graphite crystal'
_diffrn_radiation_probe x-ray
_diffrn_radiation_type MoK\a
_diffrn_radiation_wavelength 0.71073
_diffrn_reflns_av_R_equivalents 0.0535
_diffrn_reflns_av_unetI/netI 0.0318
_diffrn_reflns_limit_h_max 18
_diffrn_reflns_limit_h_min -17
_diffrn_reflns_limit_k_max 19
_diffrn_reflns_limit_k_min -19
_diffrn_reflns_limit_l_max 19
_diffrn_reflns_limit_l_min -22
_diffrn_reflns_number 28031
_diffrn_reflns_theta_full 24.98
_diffrn_reflns_theta_max 24.98
_diffrn_reflns_theta_min 2.69
_diffrn_source 'Enraf Nonius FR590'
_exptl_absorpt_coefficient_mu 2.062
_exptl_absorpt_correction_T_max 0.7457
_exptl_absorpt_correction_T_min 0.5475
_exptl_absorpt_correction_type multi-scan
_exptl_absorpt_process_details
;
Sheldrick, G. M. SADABS 2008/2; University of G\"ottingen: G\"ottingen,
Germany, 2008.
;
_exptl_crystal_colour colourless
_exptl_crystal_density_diffrn 1.282
_exptl_crystal_density_method 'not measured'
_exptl_crystal_description block
_exptl_crystal_F_000 1788
_exptl_crystal_size_max 0.40
_exptl_crystal_size_mid 0.30
_exptl_crystal_size_min 0.20
_platon_squeeze_details
;
;
_refine_diff_density_max 0.241
_refine_diff_density_min -0.369
_refine_diff_density_rms 0.066
_refine_ls_abs_structure_details 'Flack H D (1983), Acta Cryst. A39, 876-881'
_refine_ls_abs_structure_Flack 0.090(14)
_refine_ls_extinction_method none
_refine_ls_goodness_of_fit_ref 0.999
_refine_ls_hydrogen_treatment constr
_refine_ls_matrix_type full
_refine_ls_number_parameters 135
_refine_ls_number_reflns 2649
_refine_ls_number_restraints 0
_refine_ls_restrained_S_all 0.999
_refine_ls_R_factor_all 0.0334
_refine_ls_R_factor_gt 0.0286
_refine_ls_shift/su_max 0.002
_refine_ls_shift/su_mean 0
_refine_ls_structure_factor_coef Fsqd
_refine_ls_weighting_details 'calc w=1/[\s^2^(Fo^2^)+(0.0579P)^2^+0.9539P] where P=(Fo^2^+2Fc^2^)/3'
_refine_ls_weighting_scheme calc
_refine_ls_wR_factor_gt 0.0800
_refine_ls_wR_factor_ref 0.0821
_reflns_number_gt 2427
_reflns_number_total 2649
_reflns_threshold_expression >2\s(I)
_cod_data_source_file c3dt50190f.txt
_cod_data_source_block 5.BuBr-1
_cod_original_sg_symbol_Hall 'P 65 2 (001)'
_cod_database_code 7022873

loop_
_symmetry_equiv_pos_as_xyz
'x, y, z'
'-x, -y, z+1/2'
'-y, x-y, z+2/3'
'-x+y, -x, z+1/3'
'x-y, x, z+5/6'
'y, -x+y, z+1/6'
'x-y, -y, -z'
'-x, -x+y, -z+1/3'
'y, x, -z+2/3'
'-y, -x, -z+1/6'
'x, x-y, -z+5/6'
'-x+y, y, -z+1/2'

loop_
_atom_site_label
_atom_site_type_symbol
_atom_site_fract_x
_atom_site_fract_y
_atom_site_fract_z
_atom_site_U_iso_or_equiv
_atom_site_adp_type
_atom_site_occupancy
_atom_site_symmetry_multiplicity
_atom_site_calc_flag
_atom_site_refinement_flags
Pd1 Pd 0.586137(14) 0.17227(3) 0.25 0.02726(13) Uani 1 2 d S
Br1 Br 0.497700(19) -0.00460(4) 0.25 0.03875(17) Uani 1 2 d S
P1 P 0.72492(8) 0.19364(7) 0.29639(5) 0.0283(2) Uani 1 1 d .
C1 C 0.65762(18) 0.3152(4) 0.25 0.0312(12) Uani 1 2 d S
C2 C 0.7406(3) 0.3653(3) 0.28800(18) 0.0320(9) Uani 1 1 d .
C3 C 0.7893(3) 0.4632(3) 0.2868(2) 0.0346(10) Uani 1 1 d .
H3 H 0.8464 0.4968 0.3119 0.041 Uiso 1 1 calc R
C4 C 0.75581(19) 0.5116(4) 0.25 0.0377(14) Uani 1 2 d S
H4 H 0.7892 0.5784 0.25 0.045 Uiso 1 2 calc SR
C5 C 0.7773(3) 0.3129(3) 0.33100(19) 0.0328(9) Uani 1 1 d .
H5A H 0.7596 0.3112 0.3804 0.039 Uiso 1 1 calc R
H5B H 0.8466 0.3447 0.3279 0.039 Uiso 1 1 calc R
C6 C 0.8081(3) 0.1986(3) 0.22772(18) 0.0354(9) Uani 1 1 d .
C7 C 0.8272(4) 0.2811(3) 0.1787(2) 0.0472(12) Uani 1 1 d .
H7A H 0.8585 0.3402 0.2047 0.071 Uiso 1 1 calc R
H7B H 0.7675 0.2715 0.1602 0.071 Uiso 1 1 calc R
H7C H 0.8675 0.2836 0.1403 0.071 Uiso 1 1 calc R
C8 C 0.7606(3) 0.1087(3) 0.1852(2) 0.0407(11) Uani 1 1 d .
H8A H 0.8004 0.1145 0.1455 0.061 Uiso 1 1 calc R
H8B H 0.6997 0.098 0.1686 0.061 Uiso 1 1 calc R
H8C H 0.7512 0.0557 0.2143 0.061 Uiso 1 1 calc R
C9 C 0.9019(3) 0.2154(4) 0.2563(2) 0.0487(12) Uani 1 1 d .
H9A H 0.9427 0.2195 0.2177 0.073 Uiso 1 1 calc R
H9B H 0.8911 0.1632 0.2869 0.073 Uiso 1 1 calc R
H9C H 0.9322 0.2743 0.2827 0.073 Uiso 1 1 calc R
C10 C 0.7209(3) 0.1214(3) 0.3734(2) 0.0323(9) Uani 1 1 d .
C11 C 0.6381(3) 0.1100(3) 0.4173(2) 0.0411(10) Uani 1 1 d .
H11A H 0.5801 0.0773 0.39 0.062 Uiso 1 1 calc R
H11B H 0.6488 0.1721 0.4308 0.062 Uiso 1 1 calc R
H11C H 0.6324 0.0734 0.459 0.062 Uiso 1 1 calc R
C12 C 0.7031(3) 0.0243(3) 0.3515(2) 0.0360(10) Uani 1 1 d .
H12A H 0.6861 -0.0165 0.3924 0.054 Uiso 1 1 calc R
H12B H 0.7602 0.0304 0.3305 0.054 Uiso 1 1 calc R
H12C H 0.6517 -0.0031 0.3177 0.054 Uiso 1 1 calc R
C13 C 0.8117(3) 0.1708(3) 0.4166(2) 0.0374(9) Uani 1 1 d .
H13A H 0.8047 0.1337 0.4583 0.056 Uiso 1 1 calc R
H13B H 0.8239 0.2333 0.4302 0.056 Uiso 1 1 calc R
H13C H 0.8644 0.1768 0.3888 0.056 Uiso 1 1 calc R

loop_
_atom_site_aniso_label
_atom_site_aniso_U_11
_atom_site_aniso_U_22
_atom_site_aniso_U_33
_atom_site_aniso_U_23
_atom_site_aniso_U_13
_atom_site_aniso_U_12
Pd1 0.0336(2) 0.0240(2) 0.0210(2) 0 -0.00266(16) 0.01202(12)
Br1 0.0408(3) 0.0266(3) 0.0440(3) 0 -0.0089(2) 0.01332(15)
P1 0.0339(6) 0.0276(5) 0.0195(4) -0.0003(4) -0.0016(4) 0.0125(5)
C1 0.040(2) 0.027(3) 0.022(2) 0 0.003(2) 0.0135(14)
C2 0.040(2) 0.031(2) 0.0172(17) -0.0007(18) 0.0012(16) 0.012(2)
C3 0.040(3) 0.028(2) 0.027(2) -0.0012(18) -0.0008(19) 0.010(2)
C4 0.051(3) 0.021(3) 0.031(3) 0 0.006(3) 0.0104(14)
C5 0.040(3) 0.030(2) 0.0223(19) -0.0054(16) -0.0045(19) 0.013(2)
C6 0.033(2) 0.042(3) 0.0217(18) -0.0010(17) 0.0011(16) 0.0117(19)
C7 0.056(3) 0.046(3) 0.029(2) 0.001(2) 0.012(2) 0.018(2)
C8 0.046(3) 0.047(3) 0.029(2) -0.0070(19) 0.0001(19) 0.023(2)
C9 0.036(3) 0.066(3) 0.040(2) -0.003(3) 0.005(2) 0.021(2)
C10 0.038(2) 0.033(2) 0.0246(19) 0.0058(17) -0.0009(17) 0.017(2)
C11 0.042(2) 0.048(3) 0.029(2) 0.011(2) 0.008(2) 0.019(2)
C12 0.042(3) 0.031(2) 0.033(2) 0.0033(18) -0.0037(19) 0.017(2)
C13 0.047(2) 0.041(2) 0.0248(17) 0.002(2) -0.004(2) 0.022(2)

loop_
_atom_type_symbol
_atom_type_description
_atom_type_scat_dispersion_real
_atom_type_scat_dispersion_imag
_atom_type_scat_source
C C 0.0033 0.0016 'International Tables Vol C Tables 4.2.6.8 and 6.1.1.4'
H H 0 0 'International Tables Vol C Tables 4.2.6.8 and 6.1.1.4'
P P 0.1023 0.0942 'International Tables Vol C Tables 4.2.6.8 and 6.1.1.4'
Br Br -0.2901 2.4595 'International Tables Vol C Tables 4.2.6.8 and 6.1.1.4'
Pd Pd -0.9988 1.0072 'International Tables Vol C Tables 4.2.6.8 and 6.1.1.4'

loop_
_geom_angle_atom_site_label_1
_geom_angle_atom_site_label_2
_geom_angle_atom_site_label_3
_geom_angle
_geom_angle_site_symmetry_1
_geom_angle_site_symmetry_3
C1 Pd1 P1 82.42(12) . 12_655
C1 Pd1 P1 82.42(12) . .
P1 Pd1 P1 164.85(5) 12_655 .
C1 Pd1 Br1 180.00(2) . .
P1 Pd1 Br1 97.58(3) 12_655 .
P1 Pd1 Br1 97.58(3) . .
C5 P1 C6 105.6(2) . .
C5 P1 C10 103.82(18) . .
C6 P1 C10 112.24(18) . .
C5 P1 Pd1 101.76(15) . .
C6 P1 Pd1 112.20(13) . .
C10 P1 Pd1 119.28(14) . .
C2 C1 C2 118.6(5) . 12_655
C2 C1 Pd1 120.7(3) . .
C2 C1 Pd1 120.7(3) 12_655 .
C3 C2 C1 120.0(4) . .
C3 C2 C5 120.1(4) . .
C1 C2 C5 119.9(4) . .
C4 C3 C2 120.9(4) . .
C4 C3 H3 119.6 . .
C2 C3 H3 119.6 . .
C3 C4 C3 119.6(5) 12_655 .
C3 C4 H4 120.2 12_655 .
C3 C4 H4 120.2 . .
C2 C5 P1 107.6(3) . .
C2 C5 H5A 110.2 . .
P1 C5 H5A 110.2 . .
C2 C5 H5B 110.2 . .
P1 C5 H5B 110.2 . .
H5A C5 H5B 108.5 . .
C8 C6 C9 110.6(4) . .
C8 C6 C7 107.7(3) . .
C9 C6 C7 108.5(4) . .
C8 C6 P1 109.2(3) . .
C9 C6 P1 113.7(3) . .
C7 C6 P1 106.9(3) . .
C6 C7 H7A 109.5 . .
C6 C7 H7B 109.5 . .
H7A C7 H7B 109.5 . .
C6 C7 H7C 109.5 . .
H7A C7 H7C 109.5 . .
H7B C7 H7C 109.5 . .
C6 C8 H8A 109.5 . .
C6 C8 H8B 109.5 . .
H8A C8 H8B 109.5 . .
C6 C8 H8C 109.5 . .
H8A C8 H8C 109.5 . .
H8B C8 H8C 109.5 . .
C6 C9 H9A 109.5 . .
C6 C9 H9B 109.5 . .
H9A C9 H9B 109.5 . .
C6 C9 H9C 109.5 . .
H9A C9 H9C 109.5 . .
H9B C9 H9C 109.5 . .
C12 C10 C11 109.3(3) . .
C12 C10 C13 109.1(3) . .
C11 C10 C13 109.6(3) . .
C12 C10 P1 111.7(3) . .
C11 C10 P1 105.1(3) . .
C13 C10 P1 112.0(3) . .
C10 C11 H11A 109.5 . .
C10 C11 H11B 109.5 . .
H11A C11 H11B 109.5 . .
C10 C11 H11C 109.5 . .
H11A C11 H11C 109.5 . .
H11B C11 H11C 109.5 . .
C10 C12 H12A 109.5 . .
C10 C12 H12B 109.5 . .
H12A C12 H12B 109.5 . .
C10 C12 H12C 109.5 . .
H12A C12 H12C 109.5 . .
H12B C12 H12C 109.5 . .
C10 C13 H13A 109.5 . .
C10 C13 H13B 109.5 . .
H13A C13 H13B 109.5 . .
C10 C13 H13C 109.5 . .
H13A C13 H13C 109.5 . .
H13B C13 H13C 109.5 . .

loop_
_geom_bond_atom_site_label_1
_geom_bond_atom_site_label_2
_geom_bond_distance
_geom_bond_site_symmetry_2
Pd1 C1 2.035(5) .
Pd1 P1 2.3074(11) 12_655
Pd1 P1 2.3074(11) .
Pd1 Br1 2.5178(7) .
P1 C5 1.827(4) .
P1 C6 1.874(4) .
P1 C10 1.880(4) .
C1 C2 1.396(5) .
C1 C2 1.396(5) 12_655
C2 C3 1.393(6) .
C2 C5 1.521(6) .
C3 C4 1.370(5) .
C3 H3 0.95 .
C4 C3 1.370(5) 12_655
C4 H4 0.95 .
C5 H5A 0.99 .
C5 H5B 0.99 .
C6 C8 1.519(6) .
C6 C9 1.527(6) .
C6 C7 1.549(6) .
C7 H7A 0.98 .
C7 H7B 0.98 .
C7 H7C 0.98 .
C8 H8A 0.98 .
C8 H8B 0.98 .
C8 H8C 0.98 .
C9 H9A 0.98 .
C9 H9B 0.98 .
C9 H9C 0.98 .
C10 C12 1.531(6) .
C10 C11 1.531(6) .
C10 C13 1.538(6) .
C11 H11A 0.98 .
C11 H11B 0.98 .
C11 H11C 0.98 .
C12 H12A 0.98 .
C12 H12B 0.98 .
C12 H12C 0.98 .
C13 H13A 0.98 .
C13 H13B 0.98 .
C13 H13C 0.98 .

loop_
_geom_torsion_atom_site_label_1
_geom_torsion_atom_site_label_2
_geom_torsion_atom_site_label_3
_geom_torsion_atom_site_label_4
_geom_torsion
_geom_torsion_site_symmetry_1
_geom_torsion_site_symmetry_4
C1 Pd1 P1 C5 21.65(13) . .
P1 Pd1 P1 C5 21.65(13) 12_655 .
Br1 Pd1 P1 C5 -158.35(13) . .
C1 Pd1 P1 C6 -90.76(16) . .
P1 Pd1 P1 C6 -90.76(16) 12_655 .
Br1 Pd1 P1 C6 89.24(16) . .
C1 Pd1 P1 C10 135.01(15) . .
P1 Pd1 P1 C10 135.01(15) 12_655 .
Br1 Pd1 P1 C10 -44.99(15) . .
P1 Pd1 C1 C2 165.43(18) 12_655 .
P1 Pd1 C1 C2 -14.57(18) . .
P1 Pd1 C1 C2 -14.57(18) 12_655 12_655
P1 Pd1 C1 C2 165.43(18) . 12_655
C2 C1 C2 C3 -0.7(3) 12_655 .
Pd1 C1 C2 C3 179.3(3) . .
C2 C1 C2 C5 178.9(4) 12_655 .
Pd1 C1 C2 C5 -1.1(4) . .
C1 C2 C3 C4 1.5(5) . .
C5 C2 C3 C4 -178.1(3) . .
C2 C3 C4 C3 -0.7(3) . 12_655
C3 C2 C5 P1 -159.3(3) . .
C1 C2 C5 P1 21.1(4) . .
C6 P1 C5 C2 89.9(3) . .
C10 P1 C5 C2 -151.9(3) . .
Pd1 P1 C5 C2 -27.4(3) . .
C5 P1 C6 C8 -167.6(3) . .
C10 P1 C6 C8 79.9(3) . .
Pd1 P1 C6 C8 -57.6(3) . .
C5 P1 C6 C9 68.4(4) . .
C10 P1 C6 C9 -44.1(4) . .
Pd1 P1 C6 C9 178.4(3) . .
C5 P1 C6 C7 -51.3(3) . .
C10 P1 C6 C7 -163.8(3) . .
Pd1 P1 C6 C7 58.7(3) . .
C5 P1 C10 C12 -165.2(3) . .
C6 P1 C10 C12 -51.6(4) . .
Pd1 P1 C10 C12 82.6(3) . .
C5 P1 C10 C11 76.5(3) . .
C6 P1 C10 C11 -170.0(3) . .
Pd1 P1 C10 C11 -35.8(3) . .
C5 P1 C10 C13 -42.4(3) . .
C6 P1 C10 C13 71.1(3) . .
Pd1 P1 C10 C13 -154.7(2) . .

loop_
_platon_squeeze_void_nr
_platon_squeeze_void_average_x
_platon_squeeze_void_average_y
_platon_squeeze_void_average_z
_platon_squeeze_void_volume
_platon_squeeze_void_count_electrons
_platon_squeeze_void_content
1 0.000 0.000 -0.003 738 84 ' '
